data_7111139
loop_
_publ_author_name
'Cloke, F. Geoffrey N.'
'Hitchcock, Peter B.'
'Nixon, John F.'
'Wilson, D. James'

_publ_section_title
;
 First catalytic dihydroamination of a phosphaalkyne. Crystal and
 molecular structure of trans-[PdCl2{P(PriNH)2CH2But}2]
;
_journal_issue 23
_journal_name_full 'Chemical Communications'
_journal_page_first 2387
_journal_paper_doi 10.1039/b007512o
_journal_year 2000
_chemical_formula_structural '[PdCl2{P(NiPr)2(CH2tBu)}2].2(C7H8)'
_chemical_formula_sum 'C36 H66 Cl2 N4 P2 Pd'
_chemical_formula_weight 794.17
_chemical_name_systematic
; 
 ? 
;
_space_group_IT_number 2
_symmetry_cell_setting triclinic
_symmetry_space_group_name_Hall '-P 1'
_symmetry_space_group_name_H-M 'P -1'
_atom_sites_solution_hydrogens geom
_atom_sites_solution_primary direct
_atom_sites_solution_secondary difmap
_audit_creation_method SHELXL
_cell_angle_alpha 90.44(3)
_cell_angle_beta 103.26(3)
_cell_angle_gamma 95.81(3)
_cell_formula_units_Z 1
_cell_length_a 7.869(3)
_cell_length_b 10.919(3)
_cell_length_c 12.754(5)
_cell_measurement_reflns_used 25
_cell_measurement_temperature 173(2)
_cell_measurement_theta_max 10
_cell_measurement_theta_min 7
_cell_volume 1060.6(7)
_computing_cell_refinement 'Enraf-Nonius CAD4'
_computing_data_collection 'Enraf-Nonius CAD4'
_computing_molecular_graphics 'CAMERON (Watkin and Pearce,1993)'
_computing_publication_material SHELXL-93
_computing_structure_refinement 'SHELXL-93 (Sheldrick, 1993)'
_computing_structure_solution 'SHELXS-86 (Sheldrick, 1990)'
_diffrn_ambient_temperature 173(2)
_diffrn_measurement_device ' Enraf-Nonius CAD4'
_diffrn_measurement_method \w--2\q
_diffrn_radiation_monochromator graphite
_diffrn_radiation_source 'fine-focus sealed tube'
_diffrn_radiation_type MoK\a
_diffrn_radiation_wavelength 0.71073
_diffrn_reflns_av_R_equivalents 0.0000
_diffrn_reflns_av_sigmaI/netI 0.0482
_diffrn_reflns_limit_h_max 10
_diffrn_reflns_limit_h_min 0
_diffrn_reflns_limit_k_max 14
_diffrn_reflns_limit_k_min -14
_diffrn_reflns_limit_l_max 16
_diffrn_reflns_limit_l_min -16
_diffrn_reflns_number 5107
_diffrn_reflns_theta_max 28.14
_diffrn_reflns_theta_min 2.45
_diffrn_standards_decay_% 0
_diffrn_standards_interval_time 120
_diffrn_standards_number 2
_exptl_absorpt_coefficient_mu 0.667
_exptl_absorpt_correction_T_max 1.00
_exptl_absorpt_correction_T_min 0.81
_exptl_absorpt_correction_type empirical
_exptl_crystal_density_diffrn 1.243
_exptl_crystal_F_000 420
_exptl_crystal_size_max 0.40
_exptl_crystal_size_mid 0.20
_exptl_crystal_size_min 0.10
_refine_diff_density_max 0.858
_refine_diff_density_min -1.455
_refine_diff_density_rms 0.097
_refine_ls_extinction_method none
_refine_ls_goodness_of_fit_all 1.033
_refine_ls_goodness_of_fit_obs 1.046
_refine_ls_hydrogen_treatment riding
_refine_ls_matrix_type full
_refine_ls_number_parameters 205
_refine_ls_number_reflns 5105
_refine_ls_number_restraints 0
_refine_ls_restrained_S_all 1.037
_refine_ls_restrained_S_obs 1.046
_refine_ls_R_factor_all 0.0447
_refine_ls_R_factor_obs 0.0381
_refine_ls_shift/esd_max 0.001
_refine_ls_shift/esd_mean 0.000
_refine_ls_structure_factor_coef Fsqd
_refine_ls_weighting_details 'w=1/[\s^2^(Fo^2^)+(0.0546P)^2^+0.7742P] where P=(Fo^2^+2Fc^2^)/3'
_refine_ls_weighting_scheme calc
_refine_ls_wR_factor_all 0.1041
_refine_ls_wR_factor_obs 0.0991
_reflns_number_observed 4563
_reflns_number_total 5107
_reflns_observed_criterion >2sigma(I)
_cod_data_source_file b007512osup1.cif
_cod_data_source_block aug1598
_cod_depositor_comments
;
The following automatic conversions were performed:

'_refine_ls_weighting_scheme' value 'calc
w=1/[\s^2^(Fo^2^)+(0.0546P)^2^+0.7742P] where P=(Fo^2^+2Fc^2^)/3' was
changed to 'calc'. New tag '_refine_ls_weighting_details' was
created. The value of the new tag was set to
'w=1/[\s^2^(Fo^2^)+(0.0546P)^2^+0.7742P] where P=(Fo^2^+2Fc^2^)/3'.

Automatic conversion script
Id: cif_fix_values 3143 2015-03-26 13:38:13Z robertas 
;
_cod_original_cell_volume 1060.6(6)
_cod_original_sg_symbol_H-M P-1
_cod_database_code 7111139

loop_
_symmetry_equiv_pos_as_xyz
'x, y, z'
'-x, -y, -z'

loop_
_atom_site_aniso_label
_atom_site_aniso_U_11
_atom_site_aniso_U_22
_atom_site_aniso_U_33
_atom_site_aniso_U_23
_atom_site_aniso_U_13
_atom_site_aniso_U_12
Pd 0.00983(12) 0.01976(14) 0.01715(13) -0.00083(9) 0.00568(9) 0.00104(9)
Cl 0.0127(3) 0.0351(3) 0.0302(3) -0.0099(3) 0.0069(2) -0.0024(2)
P 0.0122(3) 0.0204(3) 0.0181(3) -0.0007(2) 0.0062(2) 0.0021(2)
N1 0.0165(10) 0.0241(10) 0.0264(11) -0.0069(8) 0.0072(8) 0.0005(8)
N2 0.0149(10) 0.0246(10) 0.0241(10) 0.0038(8) 0.0079(8) 0.0056(8)
C1 0.0200(12) 0.0245(12) 0.0211(12) 0.0018(9) 0.0101(9) 0.0029(9)
C2 0.0270(14) 0.0290(13) 0.0233(13) 0.0041(10) 0.0078(11) 0.0036(11)
C3 0.053(2) 0.047(2) 0.031(2) 0.0112(14) 0.0201(15) 0.007(2)
C4 0.036(2) 0.0262(14) 0.037(2) 0.0049(12) 0.0110(13) 0.0057(12)
C5 0.031(2) 0.036(2) 0.037(2) 0.0056(13) -0.0014(13) 0.0065(12)
C6 0.0206(12) 0.0256(13) 0.0329(14) -0.0068(11) 0.0077(11) 0.0029(10)
C7 0.034(2) 0.041(2) 0.032(2) -0.0118(13) 0.0048(12) 0.0047(13)
C8 0.039(2) 0.0251(14) 0.058(2) -0.0037(14) 0.015(2) 0.0005(12)
C9 0.0230(13) 0.0264(13) 0.0262(13) 0.0059(10) 0.0066(10) 0.0071(10)
C10 0.038(2) 0.040(2) 0.0262(14) 0.0063(12) 0.0075(12) 0.0089(13)
C11 0.059(2) 0.035(2) 0.044(2) 0.0117(14) 0.017(2) 0.026(2)
C12 0.0262(14) 0.036(2) 0.042(2) 0.0013(13) 0.0138(13) 0.0057(12)
C13 0.0239(14) 0.045(2) 0.032(2) -0.0066(13) 0.0089(12) 0.0067(12)
C14 0.0269(15) 0.035(2) 0.054(2) -0.0130(14) 0.0159(14) -0.0005(12)
C15 0.047(2) 0.038(2) 0.064(2) 0.012(2) 0.029(2) 0.0095(15)
C16 0.060(2) 0.056(2) 0.030(2) 0.0053(15) 0.013(2) 0.017(2)
C17 0.038(2) 0.041(2) 0.037(2) -0.0120(14) 0.0063(14) 0.0033(14)
C18 0.060(3) 0.045(2) 0.074(3) 0.013(2) 0.034(2) 0.009(2)

loop_
_atom_site_label
_atom_site_type_symbol
_atom_site_fract_x
_atom_site_fract_y
_atom_site_fract_z
_atom_site_U_iso_or_equiv
_atom_site_thermal_displace_type
_atom_site_occupancy
_atom_site_calc_flag
_atom_site_refinement_flags
Pd Pd 0.0000 0.0000 0.0000 0.01521(9) Uani 1 d S
Cl Cl 0.28574(8) 0.09290(6) 0.06563(5) 0.02609(15) Uani 1 d .
P P -0.11129(8) 0.11494(6) 0.11673(5) 0.01644(13) Uani 1 d .
N1 N 0.0380(3) 0.2240(2) 0.1846(2) 0.0221(4) Uani 1 d .
N2 N -0.2798(3) 0.1916(2) 0.0611(2) 0.0204(4) Uani 1 d .
C1 C -0.2128(3) 0.0239(2) 0.2103(2) 0.0210(5) Uani 1 d .
H1A H -0.2383(3) 0.0821(2) 0.2632(2) 0.025 Uiso 1 calc R
H1B H -0.3272(3) -0.0160(2) 0.1687(2) 0.025 Uiso 1 calc R
C2 C -0.1151(4) -0.0763(3) 0.2740(2) 0.0261(5) Uani 1 d .
C3 C -0.2096(5) -0.1113(3) 0.3649(3) 0.0416(8) Uani 1 d .
H3C H -0.2058(5) -0.0385(3) 0.4111(3) 0.062 Uiso 1 calc R
H3B H -0.1508(5) -0.1754(3) 0.4080(3) 0.062 Uiso 1 calc R
H3A H -0.3321(5) -0.1423(3) 0.3332(3) 0.062 Uiso 1 calc R
C4 C -0.1231(4) -0.1911(3) 0.2037(3) 0.0326(6) Uani 1 d .
H4C H -0.0591(4) -0.2531(3) 0.2467(3) 0.049 Uiso 1 calc R
H4B H -0.0694(4) -0.1697(3) 0.1432(3) 0.049 Uiso 1 calc R
H4A H -0.2459(4) -0.2243(3) 0.1760(3) 0.049 Uiso 1 calc R
C5 C 0.0781(4) -0.0304(3) 0.3241(3) 0.0357(7) Uani 1 d .
H5C H 0.0839(4) 0.0436(3) 0.3694(3) 0.054 Uiso 1 calc R
H5B H 0.1395(4) -0.0106(3) 0.2667(3) 0.054 Uiso 1 calc R
H5A H 0.1340(4) -0.0948(3) 0.3683(3) 0.054 Uiso 1 calc R
C6 C 0.0027(4) 0.3253(2) 0.2496(2) 0.0261(5) Uani 1 d .
H6 H -0.1262(4) 0.3328(2) 0.2293(2) 0.031 Uiso 1 calc R
C7 C 0.0535(4) 0.3054(3) 0.3700(3) 0.0360(7) Uani 1 d .
H7C H -0.0079(4) 0.2278(3) 0.3863(3) 0.054 Uiso 1 calc R
H7B H 0.0206(4) 0.3737(3) 0.4088(3) 0.054 Uiso 1 calc R
H7A H 0.1806(4) 0.3018(3) 0.3925(3) 0.054 Uiso 1 calc R
C8 C 0.0992(5) 0.4471(3) 0.2235(3) 0.0403(7) Uani 1 d .
H8C H 0.0662(5) 0.4596(3) 0.1457(3) 0.060 Uiso 1 calc R
H8B H 0.2263(5) 0.4435(3) 0.2460(3) 0.060 Uiso 1 calc R
H8A H 0.0664(5) 0.5156(3) 0.2621(3) 0.060 Uiso 1 calc R
C9 C -0.2594(4) 0.2837(2) -0.0204(2) 0.0247(5) Uani 1 d .
H9 H -0.1317(4) 0.3130(2) -0.0090(2) 0.030 Uiso 1 calc R
C10 C -0.3236(4) 0.2299(3) -0.1349(2) 0.0342(6) Uani 1 d .
H10C H -0.2594(4) 0.1597(3) -0.1438(2) 0.051 Uiso 1 calc R
H10B H -0.3034(4) 0.2931(3) -0.1862(2) 0.051 Uiso 1 calc R
H10A H -0.4494(4) 0.2025(3) -0.1484(2) 0.051 Uiso 1 calc R
C11 C -0.3556(5) 0.3926(3) -0.0029(3) 0.0436(8) Uani 1 d .
H11C H -0.3117(5) 0.4251(3) 0.0713(3) 0.065 Uiso 1 calc R
H11B H -0.4816(5) 0.3662(3) -0.0155(3) 0.065 Uiso 1 calc R
H11A H -0.3357(5) 0.4570(3) -0.0532(3) 0.065 Uiso 1 calc R
C12 C 0.6141(4) 0.4035(3) 0.3691(3) 0.0334(6) Uani 1 d .
C13 C 0.5433(4) 0.2972(3) 0.3071(3) 0.0334(6) Uani 1 d .
H13 H 0.5201(4) 0.3002(3) 0.2307(3) 0.040 Uiso 1 calc R
C14 C 0.5061(4) 0.1874(3) 0.3541(3) 0.0381(7) Uani 1 d .
H14 H 0.4574(4) 0.1159(3) 0.3105(3) 0.046 Uiso 1 calc R
C15 C 0.5399(5) 0.1823(3) 0.4641(3) 0.0467(9) Uani 1 d .
H15 H 0.5143(5) 0.1070(3) 0.4970(3) 0.056 Uiso 1 calc R
C16 C 0.6104(6) 0.2858(4) 0.5269(3) 0.0476(9) Uani 1 d .
H16 H 0.6344(6) 0.2816(4) 0.6031(3) 0.057 Uiso 1 calc R
C17 C 0.6469(4) 0.3959(3) 0.4802(3) 0.0393(7) Uani 1 d .
H17 H 0.6949(4) 0.4671(3) 0.5245(3) 0.047 Uiso 1 calc R
C18 C 0.6549(6) 0.5238(4) 0.3181(4) 0.0567(10) Uani 1 d .
H18F H 0.6237(6) 0.5123(4) 0.2395(4) 0.085 Uiso 0.50 calc PR
H18E H 0.7806(6) 0.5511(4) 0.3421(4) 0.085 Uiso 0.50 calc PR
H18D H 0.5871(6) 0.5861(4) 0.3396(4) 0.085 Uiso 0.50 calc PR
H18C H 0.7039(6) 0.5873(4) 0.3746(4) 0.085 Uiso 0.50 calc PR
H18B H 0.5469(6) 0.5486(4) 0.2720(4) 0.085 Uiso 0.50 calc PR
H18A H 0.7405(6) 0.5136(4) 0.2745(4) 0.085 Uiso 0.50 calc PR

loop_
_atom_type_symbol
_atom_type_description
_atom_type_scat_dispersion_real
_atom_type_scat_dispersion_imag
_atom_type_scat_source
C C 0.0033 0.0016 'International Tables Vol C Tables 4.2.6.8 and 6.1.1.4'
H H 0.0000 0.0000 'International Tables Vol C Tables 4.2.6.8 and 6.1.1.4'
Cl Cl 0.1484 0.1585 'International Tables Vol C Tables 4.2.6.8 and 6.1.1.4'
P P 0.1023 0.0942 'International Tables Vol C Tables 4.2.6.8 and 6.1.1.4'
Pd Pd -0.9988 1.0072 'International Tables Vol C Tables 4.2.6.8 and 6.1.1.4'
N N 0.0061 0.0033 'International Tables Vol C Tables 4.2.6.8 and 6.1.1.4'

loop_
_geom_angle_atom_site_label_1
_geom_angle_atom_site_label_2
_geom_angle_atom_site_label_3
_geom_angle
_geom_angle_site_symmetry_1
_geom_angle_site_symmetry_3
P Pd P 180.0 2 .
P Pd Cl 92.81(4) 2 2
P Pd Cl 87.19(4) . 2
P Pd Cl 87.19(4) 2 .
P Pd Cl 92.81(4) . .
Cl Pd Cl 180.0 2 .
N2 P N1 103.75(12) . .
N2 P C1 98.81(11) . .
N1 P C1 109.99(12) . .
N2 P Pd 116.32(9) . .
N1 P Pd 112.26(8) . .
C1 P Pd 114.49(9) . .
C6 N1 P 125.8(2) . .
C9 N2 P 119.5(2) . .
C2 C1 P 119.7(2) . .
C4 C2 C1 111.5(2) . .
C4 C2 C5 109.2(2) . .
C1 C2 C5 111.8(2) . .
C4 C2 C3 108.3(2) . .
C1 C2 C3 106.7(2) . .
C5 C2 C3 109.2(3) . .
N1 C6 C7 113.4(2) . .
N1 C6 C8 109.8(2) . .
C7 C6 C8 109.7(3) . .
N2 C9 C11 108.8(2) . .
N2 C9 C10 112.2(2) . .
C11 C9 C10 111.3(2) . .
C17 C12 C13 117.9(3) . .
C17 C12 C18 120.5(3) . .
C13 C12 C18 121.6(3) . .
C14 C13 C12 121.4(3) . .
C15 C14 C13 119.6(3) . .
C16 C15 C14 120.0(3) . .
C15 C16 C17 120.6(3) . .
C16 C17 C12 120.5(3) . .

loop_
_geom_bond_atom_site_label_1
_geom_bond_atom_site_label_2
_geom_bond_distance
_geom_bond_site_symmetry_2
Pd P 2.3131(10) 2
Pd P 2.3131(10) .
Pd Cl 2.3339(12) 2
Pd Cl 2.3339(12) .
P N2 1.662(2) .
P N1 1.667(2) .
P C1 1.829(3) .
N1 C6 1.464(3) .
N2 C9 1.475(3) .
C1 C2 1.531(4) .
C2 C4 1.523(4) .
C2 C5 1.538(4) .
C2 C3 1.545(4) .
C6 C7 1.518(4) .
C6 C8 1.541(4) .
C9 C11 1.514(4) .
C9 C10 1.524(4) .
C12 C17 1.385(5) .
C12 C13 1.392(4) .
C12 C18 1.508(5) .
C13 C14 1.379(5) .
C14 C15 1.370(5) .
C15 C16 1.371(6) .
C16 C17 1.380(5) .
